data_4076018
loop_
_publ_author_name
'Wan, Xiang-Jian'
'Xu, Feng-Bo'
'Li, Qing-Shan'
'Song, Hai-Bin'
'Zhang, Zheng-Zhi'

_publ_section_title
;
 Synthesis and Crystal Structures of Binuclear Metallocyclophane with
 N-Heterocyclic Carbene Linkage by the \p&#x2212;\p Stacking Interaction
;
_journal_issue 24
_journal_name_full Organometallics
_journal_page_first 6066
_journal_paper_doi 10.1021/om050443h
_journal_volume 24
_journal_year 2005
_chemical_formula_sum 'C17.5 H20.25 F6 Hg0.5 N3.75 O P'
_chemical_formula_weight 544.39
_chemical_name_systematic
; 
 ? 
;
_space_group_IT_number 15
_symmetry_cell_setting monoclinic
_symmetry_space_group_name_Hall '-C 2yc'
_symmetry_space_group_name_H-M 'C 1 2/c 1'
_atom_sites_solution_hydrogens geom
_atom_sites_solution_primary direct
_atom_sites_solution_secondary difmap
_audit_creation_method SHELXL-97
_cell_angle_alpha 90.00
_cell_angle_beta 126.142(2)
_cell_angle_gamma 90.00
_cell_formula_units_Z 16
_cell_length_a 21.634(3)
_cell_length_b 34.632(5)
_cell_length_c 14.4450(19)
_cell_measurement_reflns_used 4093
_cell_measurement_temperature 293(2)
_cell_measurement_theta_max 24.58
_cell_measurement_theta_min 2.61
_cell_volume 8740(2)
_computing_cell_refinement 'Bruker SMART'
_computing_data_collection 'Bruker SMART'
_computing_data_reduction 'Bruker SAINT'
_computing_molecular_graphics 'Bruker SHELXTL'
_computing_publication_material 'Bruker SHELXTL'
_computing_structure_refinement 'SHELXL-97 (Sheldrick, 1997)'
_computing_structure_solution 'SHELXS-97 (Sheldrick, 1990)'
_diffrn_ambient_temperature 293(2)
_diffrn_measured_fraction_theta_full 0.997
_diffrn_measured_fraction_theta_max 0.997
_diffrn_measurement_device_type 'CCD area detector'
_diffrn_measurement_method 'phi and omega scans'
_diffrn_radiation_monochromator graphite
_diffrn_radiation_source 'fine-focus sealed tube'
_diffrn_radiation_type MoK\a
_diffrn_radiation_wavelength 0.71073
_diffrn_reflns_av_R_equivalents 0.0373
_diffrn_reflns_av_sigmaI/netI 0.0459
_diffrn_reflns_limit_h_max 27
_diffrn_reflns_limit_h_min -22
_diffrn_reflns_limit_k_max 43
_diffrn_reflns_limit_k_min -30
_diffrn_reflns_limit_l_max 17
_diffrn_reflns_limit_l_min -18
_diffrn_reflns_number 25327
_diffrn_reflns_theta_full 26.40
_diffrn_reflns_theta_max 26.40
_diffrn_reflns_theta_min 1.18
_exptl_absorpt_coefficient_mu 3.687
_exptl_absorpt_correction_T_max 1.000000
_exptl_absorpt_correction_T_min 0.807153
_exptl_absorpt_correction_type multi-scan
_exptl_absorpt_process_details SADABS
_exptl_crystal_density_diffrn 1.655
_exptl_crystal_density_meas ?
_exptl_crystal_density_method 'not measured'
_exptl_crystal_F_000 4296
_exptl_crystal_size_max 0.22
_exptl_crystal_size_mid 0.18
_exptl_crystal_size_min 0.14
_refine_diff_density_max 0.991
_refine_diff_density_min -1.133
_refine_diff_density_rms 0.113
_refine_ls_extinction_method none
_refine_ls_goodness_of_fit_ref 1.034
_refine_ls_hydrogen_treatment mixed
_refine_ls_matrix_type full
_refine_ls_number_parameters 609
_refine_ls_number_reflns 8945
_refine_ls_number_restraints 189
_refine_ls_restrained_S_all 1.085
_refine_ls_R_factor_all 0.0789
_refine_ls_R_factor_gt 0.0408
_refine_ls_shift/su_max 0.003
_refine_ls_shift/su_mean 0.000
_refine_ls_structure_factor_coef Fsqd
_refine_ls_weighting_details 'calc w=1/[\s^2^(Fo^2^)+(0.0789P)^2^+9.7218P] where P=(Fo^2^+2Fc^2^)/3'
_refine_ls_weighting_scheme calc
_refine_ls_wR_factor_gt 0.1073
_refine_ls_wR_factor_ref 0.1398
_reflns_number_gt 5849
_reflns_number_total 8945
_reflns_threshold_expression >2sigma(I)
_cod_data_source_file om050443hsi20050602_111744.cif
_cod_data_source_block complex_3
_cod_depositor_comments
;
The following automatic conversions were performed:

'_symmetry_cell_setting' value 'Monoclinic' changed to 'monoclinic'
according to /home/saulius/struct/CIF-dictionaries/cif_core.dic
dictionary named 'cif_core.dic' version 2.4.1 from
2010-06-29.

'_exptl_absorpt_correction_type' value 'MULTI-SCAN'
changed to 'multi-scan' according to
/home/saulius/struct/CIF-dictionaries/cif_core.dic dictionary named
'cif_core.dic' version 2.4.1 from 2010-06-29.

Automatic conversion script
Id: cif_fix_values 1715 2011-07-08 13:25:40Z adriana 

The following automatic conversions were performed:

'_exptl_crystal_density_meas' value 'NONE' was changed to '?' - the
value is perceived as not measured.

Automatic conversion script
Id: cif_fix_values 3008 2015-01-20 13:52:24Z robertas 
;
_cod_original_cell_volume 8739.8(19)
_cod_original_sg_symbol_H-M C2/c
_cod_original_formula_sum 'C17.50 H20.25 F6 Hg0.50 N3.75 O P'
_cod_database_code 4076018

loop_
_symmetry_equiv_pos_as_xyz
'x, y, z'
'-x, y, -z+1/2'
'x+1/2, y+1/2, z'
'-x+1/2, y+1/2, -z+1/2'
'-x, -y, -z'
'x, -y, z-1/2'
'-x+1/2, -y+1/2, -z'
'x+1/2, -y+1/2, z-1/2'

loop_
_atom_site_label
_atom_site_type_symbol
_atom_site_fract_x
_atom_site_fract_y
_atom_site_fract_z
_atom_site_U_iso_or_equiv
_atom_site_adp_type
_atom_site_occupancy
_atom_site_symmetry_multiplicity
_atom_site_calc_flag
_atom_site_refinement_flags
_atom_site_disorder_assembly
_atom_site_disorder_group
Hg1 Hg 0.259979(14) 0.634708(8) 0.77484(2) 0.05448(12) Uani 1 1 d . . .
N1 N 0.1872(4) 0.6768(2) 0.5467(6) 0.0766(19) Uani 1 1 d . . .
N2 N 0.1023(3) 0.65267(18) 0.5618(5) 0.0582(14) Uani 1 1 d . . .
N3 N 0.0823(3) 0.87166(18) 1.0025(5) 0.0606(15) Uani 1 1 d . . .
N4 N 0.1598(4) 0.90915(19) 0.9969(5) 0.0697(17) Uani 1 1 d . . .
O1 O 0.1375(2) 0.67329(15) 0.7814(4) 0.0623(12) Uani 1 1 d . . .
O2 O 0.1329(2) 0.79189(14) 1.0364(4) 0.0608(12) Uani 1 1 d . . .
C1 C 0.1772(4) 0.6565(2) 0.6146(6) 0.0546(16) Uani 1 1 d . . .
C2 C 0.1161(6) 0.6863(4) 0.4482(8) 0.109(4) Uani 1 1 d . . .
H2 H 0.1065 0.7001 0.3857 0.130 Uiso 1 1 calc R . .
C3 C 0.0644(5) 0.6718(3) 0.4604(8) 0.094(3) Uani 1 1 d . . .
H3 H 0.0115 0.6743 0.4086 0.113 Uiso 1 1 calc R . .
C4 C 0.2613(5) 0.6896(4) 0.5713(9) 0.109(4) Uani 1 1 d . . .
H4A H 0.2650 0.7175 0.5788 0.130 Uiso 1 1 calc R . .
H4B H 0.3031 0.6785 0.6436 0.130 Uiso 1 1 calc R . .
C5 C 0.2681(8) 0.6782(6) 0.4831(12) 0.211(10) Uani 1 1 d . . .
H5A H 0.2709 0.6505 0.4820 0.317 Uiso 1 1 calc R . .
H5B H 0.3137 0.6892 0.4974 0.317 Uiso 1 1 calc R . .
H5C H 0.2243 0.6871 0.4105 0.317 Uiso 1 1 calc R . .
C6 C 0.0665(4) 0.6349(2) 0.6111(7) 0.0635(19) Uani 1 1 d . . .
H6A H 0.0964 0.6127 0.6567 0.076 Uiso 1 1 calc R . .
H6B H 0.0156 0.6260 0.5498 0.076 Uiso 1 1 calc R . .
C7 C 0.0610(4) 0.6632(2) 0.6853(7) 0.066(2) Uani 1 1 d . . .
H7A H 0.0335 0.6861 0.6415 0.079 Uiso 1 1 calc R . .
H7B H 0.0334 0.6516 0.7121 0.079 Uiso 1 1 calc R . .
C8 C 0.1397(3) 0.7026(2) 0.8488(6) 0.0528(16) Uani 1 1 d . . .
C9 C 0.1394(3) 0.6934(2) 0.9419(6) 0.0547(17) Uani 1 1 d . . .
C10 C 0.1401(4) 0.6543(2) 0.9748(7) 0.0607(18) Uani 1 1 d . . .
H10 H 0.1401 0.6340 0.9323 0.073 Uiso 1 1 calc R . .
C11 C 0.1408(4) 0.6465(3) 1.0682(7) 0.069(2) Uani 1 1 d . . .
H11 H 0.1415 0.6210 1.0889 0.083 Uiso 1 1 calc R . .
C12 C 0.1405(4) 0.6759(3) 1.1316(7) 0.075(2) Uani 1 1 d . . .
H12 H 0.1419 0.6696 1.1954 0.090 Uiso 1 1 calc R . .
C13 C 0.1383(4) 0.7140(3) 1.1051(6) 0.066(2) Uani 1 1 d . . .
H13 H 0.1364 0.7332 1.1484 0.079 Uiso 1 1 calc R . .
C14 C 0.1389(3) 0.7239(2) 1.0076(6) 0.0535(16) Uani 1 1 d . . .
C15 C 0.1387(3) 0.7622(2) 0.9775(6) 0.0544(17) Uani 1 1 d . . .
C16 C 0.1434(4) 0.7715(2) 0.8874(6) 0.0563(17) Uani 1 1 d . . .
C17 C 0.1491(4) 0.8104(2) 0.8610(7) 0.0657(19) Uani 1 1 d . . .
H17 H 0.1492 0.8305 0.9040 0.079 Uiso 1 1 calc R . .
C18 C 0.1543(4) 0.8185(3) 0.7740(8) 0.076(2) Uani 1 1 d . . .
H18 H 0.1583 0.8440 0.7580 0.091 Uiso 1 1 calc R . .
C19 C 0.1535(5) 0.7880(3) 0.7070(8) 0.078(2) Uani 1 1 d . . .
H19 H 0.1571 0.7937 0.6474 0.093 Uiso 1 1 calc R . .
C20 C 0.1476(4) 0.7510(3) 0.7288(7) 0.070(2) Uani 1 1 d . . .
H20 H 0.1461 0.7316 0.6829 0.084 Uiso 1 1 calc R . .
C21 C 0.1438(4) 0.7407(2) 0.8210(6) 0.0576(17) Uani 1 1 d . . .
C22 C 0.0541(4) 0.8018(2) 0.9882(7) 0.067(2) Uani 1 1 d . . .
H22A H 0.0318 0.7822 1.0083 0.081 Uiso 1 1 calc R . .
H22B H 0.0242 0.8031 0.9053 0.081 Uiso 1 1 calc R . .
C23 C 0.0540(4) 0.8403(2) 1.0363(7) 0.064(2) Uani 1 1 d . . .
H23A H 0.0022 0.8463 1.0102 0.077 Uiso 1 1 calc R . .
H23B H 0.0857 0.8387 1.1193 0.077 Uiso 1 1 calc R . .
C24 C 0.1562(4) 0.8834(2) 1.0615(6) 0.0589(17) Uani 1 1 d . . .
C25 C 0.0397(5) 0.8915(3) 0.9009(7) 0.084(3) Uani 1 1 d . . .
H25 H -0.0128 0.8892 0.8451 0.101 Uiso 1 1 calc R . .
C26 C 0.0879(5) 0.9150(3) 0.8968(7) 0.089(3) Uani 1 1 d . . .
H26 H 0.0751 0.9318 0.8377 0.107 Uiso 1 1 calc R . .
C27 C 0.2305(5) 0.9285(3) 1.0240(9) 0.098(3) Uani 1 1 d . . .
H27A H 0.2723 0.9227 1.1028 0.118 Uiso 1 1 calc R . .
H27B H 0.2432 0.9174 0.9755 0.118 Uiso 1 1 calc R . .
C28 C 0.2254(9) 0.9677(4) 1.0100(15) 0.187(8) Uani 1 1 d . . .
H28A H 0.1772 0.9743 0.9396 0.280 Uiso 1 1 calc R . .
H28B H 0.2664 0.9767 1.0075 0.280 Uiso 1 1 calc R . .
H28C H 0.2291 0.9797 1.0730 0.280 Uiso 1 1 calc R . .
N5 N 0.1935(5) 0.5595(2) 0.6853(9) 0.105(3) Uani 1 1 d . . .
C29 C 0.1642(6) 0.5311(3) 0.6544(9) 0.088(3) Uani 1 1 d . . .
C30 C 0.1235(7) 0.4943(3) 0.6131(11) 0.128(4) Uani 1 1 d . . .
H30A H 0.0978 0.4894 0.6479 0.192 Uiso 1 1 calc R . .
H30B H 0.1595 0.4739 0.6329 0.192 Uiso 1 1 calc R . .
H30C H 0.0867 0.4953 0.5313 0.192 Uiso 1 1 calc R . .
N6 N 0.0537(9) 0.4031(5) 0.6771(15) 0.194(7) Uani 1 1 d . . .
C31 C 0.0890(9) 0.4143(4) 0.7676(16) 0.128(5) Uani 1 1 d . . .
C32 C 0.1294(8) 0.4296(4) 0.8791(13) 0.143(5) Uani 1 1 d . . .
H32A H 0.1531 0.4534 0.8823 0.215 Uiso 1 1 calc R . .
H32B H 0.1680 0.4115 0.9324 0.215 Uiso 1 1 calc R . .
H32C H 0.0946 0.4341 0.8986 0.215 Uiso 1 1 calc R . .
N7 N 0.3508(15) 0.6110(9) 0.704(3) 0.132(13) Uani 0.50 1 d PDU A 1
C33 C 0.4028(11) 0.6049(6) 0.7091(18) 0.093(6) Uani 0.50 1 d PDU A 1
C34 C 0.4737(11) 0.6010(6) 0.715(2) 0.123(8) Uani 0.50 1 d PDU . 1
H34A H 0.4885 0.5744 0.7211 0.185 Uiso 0.50 1 d PR . 1
H34B H 0.4645 0.6120 0.6466 0.185 Uiso 0.50 1 d PR . 1
H34C H 0.5141 0.6150 0.7806 0.185 Uiso 0.50 1 d PR . 1
N7' N 0.3519(13) 0.5994(8) 0.724(3) 0.097(8) Uani 0.50 1 d PDU B 2
C33' C 0.3676(13) 0.5687(7) 0.743(2) 0.107(7) Uani 0.50 1 d PDU B 2
C34' C 0.392(2) 0.5277(8) 0.780(4) 0.230(19) Uani 0.50 1 d PDU B 2
H34D H 0.3834 0.5129 0.7173 0.345 Uiso 0.50 1 calc PR B 2
H34E H 0.3620 0.5169 0.8033 0.345 Uiso 0.50 1 calc PR B 2
H34F H 0.4450 0.5269 0.8431 0.345 Uiso 0.50 1 calc PR B 2
N8 N 0.4693(13) 0.4933(6) 0.7830(19) 0.130(7) Uani 0.50 1 d PDU C 1
C35 C 0.4464(15) 0.5085(7) 0.824(2) 0.119(8) Uani 0.50 1 d PDU C 1
C36 C 0.4245(16) 0.5293(8) 0.891(2) 0.140(9) Uani 0.50 1 d PDU C 1
H36A H 0.4047 0.5111 0.9180 0.210 Uiso 0.50 1 calc PR C 1
H36B H 0.3860 0.5482 0.8437 0.210 Uiso 0.50 1 calc PR C 1
H36C H 0.4687 0.5419 0.9560 0.210 Uiso 0.50 1 calc PR C 1
P1 P 0.33884(18) 0.57599(11) 0.3764(4) 0.1213(12) Uani 1 1 d U . .
F1 F 0.3565(7) 0.5809(4) 0.2876(11) 0.225(5) Uani 1 1 d U . .
F2 F 0.4116(7) 0.5546(4) 0.4578(12) 0.251(5) Uani 1 1 d U . .
F3 F 0.2974(7) 0.5377(3) 0.3190(11) 0.219(4) Uani 1 1 d U . .
F4 F 0.2655(5) 0.5976(4) 0.2996(10) 0.217(4) Uani 1 1 d U . .
F5 F 0.3811(6) 0.6142(3) 0.4310(10) 0.208(4) Uani 1 1 d U . .
F6 F 0.3202(8) 0.5718(4) 0.4626(11) 0.242(5) Uani 1 1 d U . .
P2 P 0.5000 0.72280(11) 0.7500 0.0863(10) Uani 1 2 d SU . .
F7 F 0.4537(5) 0.7552(2) 0.7585(8) 0.174(3) Uani 1 1 d U . .
F8 F 0.5565(5) 0.7232(2) 0.8844(7) 0.164(3) Uani 1 1 d U . .
F9 F 0.4496(6) 0.6922(3) 0.7533(9) 0.187(4) Uani 1 1 d U . .
P3 P 1.0000 0.54616(9) 0.7500 0.0778(9) Uani 1 2 d SDU . .
F10 F 1.0802(5) 0.5259(3) 0.8240(11) 0.179(7) Uani 0.50 1 d PDU . .
F11 F 0.9835(9) 0.5289(4) 0.6396(9) 0.230(9) Uani 0.50 1 d PDU . .
F12 F 0.9648(8) 0.5089(3) 0.7675(14) 0.271(13) Uani 0.50 1 d PDU . .
F13 F 1.0175(8) 0.5625(4) 0.8676(8) 0.174(7) Uani 0.50 1 d PDU . .
F14 F 1.0368(8) 0.5833(3) 0.7417(13) 0.247(11) Uani 0.50 1 d PDU . .
F15 F 0.9201(5) 0.5660(4) 0.6839(11) 0.179(7) Uani 0.50 1 d PDU . .

loop_
_atom_site_aniso_label
_atom_site_aniso_U_11
_atom_site_aniso_U_22
_atom_site_aniso_U_33
_atom_site_aniso_U_23
_atom_site_aniso_U_13
_atom_site_aniso_U_12
Hg1 0.04341(16) 0.0697(2) 0.04428(16) 0.00662(13) 0.02250(12) 0.00515(12)
N1 0.060(4) 0.106(5) 0.062(4) 0.028(4) 0.036(4) 0.010(4)
N2 0.046(3) 0.073(4) 0.050(4) 0.007(3) 0.026(3) 0.008(3)
N3 0.049(3) 0.074(4) 0.052(4) -0.001(3) 0.026(3) 0.002(3)
N4 0.059(4) 0.075(4) 0.055(4) 0.008(3) 0.022(3) -0.005(3)
O1 0.042(2) 0.080(3) 0.063(3) -0.009(3) 0.030(2) 0.001(2)
O2 0.043(2) 0.071(3) 0.062(3) -0.006(2) 0.028(2) -0.002(2)
C1 0.046(4) 0.065(4) 0.049(4) 0.006(3) 0.027(3) 0.006(3)
C2 0.080(6) 0.161(10) 0.067(6) 0.053(7) 0.033(5) 0.027(7)
C3 0.054(5) 0.141(9) 0.070(6) 0.040(6) 0.027(5) 0.029(5)
C4 0.079(6) 0.176(11) 0.083(7) 0.032(7) 0.054(6) -0.013(6)
C5 0.128(11) 0.42(3) 0.114(12) -0.050(16) 0.087(11) -0.079(16)
C6 0.044(4) 0.082(5) 0.066(5) -0.006(4) 0.033(4) -0.006(3)
C7 0.040(4) 0.087(6) 0.075(5) -0.006(4) 0.036(4) 0.004(3)
C8 0.033(3) 0.068(5) 0.056(4) -0.003(3) 0.025(3) 0.001(3)
C9 0.029(3) 0.071(5) 0.057(4) 0.005(3) 0.021(3) 0.000(3)
C10 0.046(4) 0.062(4) 0.066(5) 0.004(4) 0.028(4) 0.003(3)
C11 0.054(4) 0.078(5) 0.062(5) 0.014(4) 0.027(4) -0.001(4)
C12 0.058(4) 0.100(7) 0.056(5) 0.017(5) 0.028(4) -0.013(4)
C13 0.051(4) 0.096(6) 0.047(4) -0.008(4) 0.026(4) -0.010(4)
C14 0.039(3) 0.067(4) 0.053(4) 0.005(3) 0.026(3) -0.003(3)
C15 0.039(3) 0.067(5) 0.051(4) -0.007(3) 0.023(3) -0.005(3)
C16 0.038(3) 0.071(5) 0.057(4) 0.006(3) 0.026(3) 0.000(3)
C17 0.056(4) 0.065(5) 0.075(5) 0.005(4) 0.038(4) -0.001(3)
C18 0.064(5) 0.084(6) 0.083(6) 0.022(5) 0.045(5) -0.001(4)
C19 0.065(5) 0.103(7) 0.076(6) 0.016(5) 0.048(5) 0.000(5)
C20 0.063(5) 0.090(6) 0.070(5) 0.004(4) 0.046(4) 0.001(4)
C21 0.036(3) 0.080(5) 0.057(4) 0.003(4) 0.028(3) 0.001(3)
C22 0.043(4) 0.086(5) 0.067(5) -0.009(4) 0.029(4) -0.004(4)
C23 0.049(4) 0.085(6) 0.059(5) -0.007(4) 0.032(4) -0.003(4)
C24 0.053(4) 0.061(4) 0.050(4) -0.004(3) 0.023(4) -0.003(3)
C25 0.057(5) 0.104(7) 0.060(5) 0.014(5) 0.017(4) 0.004(5)
C26 0.070(5) 0.103(7) 0.051(5) 0.023(4) 0.011(4) -0.002(5)
C27 0.079(6) 0.095(7) 0.087(7) 0.018(5) 0.031(6) -0.015(5)
C28 0.145(13) 0.122(11) 0.193(17) 0.037(11) 0.045(13) -0.017(9)
N5 0.103(6) 0.075(5) 0.128(8) 0.001(5) 0.063(6) -0.006(5)
C29 0.089(7) 0.083(7) 0.086(7) 0.001(5) 0.048(6) 0.001(5)
C30 0.128(10) 0.104(8) 0.134(11) -0.033(8) 0.067(9) -0.024(7)
N6 0.214(15) 0.218(14) 0.224(16) -0.125(13) 0.170(14) -0.086(12)
C31 0.145(12) 0.125(10) 0.167(15) -0.042(10) 0.121(12) -0.029(8)
C32 0.154(13) 0.143(12) 0.144(13) -0.024(10) 0.094(12) -0.023(10)
N7 0.129(15) 0.142(15) 0.139(16) -0.010(9) 0.087(10) 0.012(9)
C33 0.091(9) 0.098(10) 0.096(9) -0.005(7) 0.059(8) 0.007(7)
C34 0.122(12) 0.123(11) 0.125(13) -0.004(9) 0.073(10) 0.012(8)
N7' 0.098(11) 0.116(12) 0.105(11) -0.007(8) 0.074(8) 0.012(8)
C33' 0.095(10) 0.114(11) 0.123(11) -0.006(8) 0.070(8) -0.001(8)
C34' 0.23(2) 0.23(2) 0.24(2) 0.002(10) 0.138(14) -0.011(10)
N8 0.137(11) 0.132(11) 0.133(11) 0.001(8) 0.086(9) -0.011(8)
C35 0.118(11) 0.111(11) 0.118(12) 0.005(9) 0.064(9) -0.013(9)
C36 0.138(12) 0.142(13) 0.146(13) -0.004(9) 0.087(10) 0.002(9)
P1 0.0872(19) 0.114(2) 0.140(3) 0.037(2) 0.055(2) -0.0054(17)
F1 0.264(9) 0.247(9) 0.231(8) -0.014(7) 0.183(7) -0.047(7)
F2 0.204(8) 0.241(9) 0.251(9) 0.021(7) 0.102(7) 0.062(7)
F3 0.207(7) 0.167(7) 0.243(8) -0.002(6) 0.112(6) -0.056(6)
F4 0.161(7) 0.226(8) 0.226(8) 0.037(7) 0.093(6) 0.052(6)
F5 0.210(8) 0.182(7) 0.214(8) -0.015(6) 0.115(6) -0.072(6)
F6 0.265(9) 0.279(9) 0.235(9) 0.046(7) 0.177(7) -0.035(7)
P2 0.106(3) 0.081(2) 0.087(3) 0.000 0.066(2) 0.000
F7 0.206(7) 0.170(6) 0.157(6) 0.028(5) 0.115(5) 0.085(5)
F8 0.177(6) 0.177(6) 0.098(5) 0.024(4) 0.059(5) 0.036(5)
F9 0.187(6) 0.196(7) 0.210(8) 0.015(6) 0.135(6) -0.057(5)
P3 0.084(2) 0.0667(19) 0.090(2) 0.000 0.056(2) 0.000
F10 0.144(9) 0.165(10) 0.181(11) -0.033(8) 0.071(8) 0.056(7)
F11 0.266(13) 0.241(13) 0.192(12) -0.052(9) 0.139(10) 0.041(9)
F12 0.268(15) 0.255(15) 0.278(16) 0.023(10) 0.155(11) -0.040(9)
F13 0.208(11) 0.160(10) 0.149(10) -0.015(7) 0.102(8) 0.054(8)
F14 0.252(14) 0.223(13) 0.247(14) 0.040(9) 0.137(10) -0.053(9)
F15 0.135(9) 0.174(10) 0.182(11) -0.009(8) 0.068(8) 0.043(8)

loop_
_atom_type_symbol
_atom_type_description
_atom_type_scat_dispersion_real
_atom_type_scat_dispersion_imag
_atom_type_scat_source
C C 0.0033 0.0016 'International Tables Vol C Tables 4.2.6.8 and 6.1.1.4'
H H 0.0000 0.0000 'International Tables Vol C Tables 4.2.6.8 and 6.1.1.4'
N N 0.0061 0.0033 'International Tables Vol C Tables 4.2.6.8 and 6.1.1.4'
O O 0.0106 0.0060 'International Tables Vol C Tables 4.2.6.8 and 6.1.1.4'
F F 0.0171 0.0103 'International Tables Vol C Tables 4.2.6.8 and 6.1.1.4'
P P 0.1023 0.0942 'International Tables Vol C Tables 4.2.6.8 and 6.1.1.4'
Hg Hg -2.3894 9.2266 'International Tables Vol C Tables 4.2.6.8 and 6.1.1.4'

loop_
_geom_angle_atom_site_label_1
_geom_angle_atom_site_label_2
_geom_angle_atom_site_label_3
_geom_angle
_geom_angle_site_symmetry_1
_geom_angle_site_symmetry_3
C24 Hg1 C1 176.3(3) 7_567 .
C1 N1 C2 108.7(7) . .
C1 N1 C4 127.1(7) . .
C2 N1 C4 124.1(8) . .
C1 N2 C3 109.1(7) . .
C1 N2 C6 125.4(6) . .
C3 N2 C6 125.1(7) . .
C24 N3 C25 108.7(7) . .
C24 N3 C23 125.6(6) . .
C25 N3 C23 125.4(7) . .
C24 N4 C26 109.8(7) . .
C24 N4 C27 126.4(7) . .
C26 N4 C27 123.8(7) . .
C8 O1 C7 113.5(5) . .
C15 O2 C22 112.6(5) . .
N1 C1 N2 107.7(6) . .
N1 C1 Hg1 127.9(5) . .
N2 C1 Hg1 124.4(5) . .
C3 C2 N1 106.5(8) . .
C3 C2 H2 126.7 . .
N1 C2 H2 126.7 . .
C2 C3 N2 107.9(7) . .
C2 C3 H3 126.1 . .
N2 C3 H3 126.1 . .
C5 C4 N1 111.6(10) . .
C5 C4 H4A 109.3 . .
N1 C4 H4A 109.3 . .
C5 C4 H4B 109.3 . .
N1 C4 H4B 109.3 . .
H4A C4 H4B 108.0 . .
C4 C5 H5A 109.5 . .
C4 C5 H5B 109.5 . .
H5A C5 H5B 109.5 . .
C4 C5 H5C 109.5 . .
H5A C5 H5C 109.5 . .
H5B C5 H5C 109.5 . .
N2 C6 C7 111.2(6) . .
N2 C6 H6A 109.4 . .
C7 C6 H6A 109.4 . .
N2 C6 H6B 109.4 . .
C7 C6 H6B 109.4 . .
H6A C6 H6B 108.0 . .
O1 C7 C6 108.3(5) . .
O1 C7 H7A 110.0 . .
C6 C7 H7A 110.0 . .
O1 C7 H7B 110.0 . .
C6 C7 H7B 110.0 . .
H7A C7 H7B 108.4 . .
C9 C8 O1 119.7(6) . .
C9 C8 C21 122.2(7) . .
O1 C8 C21 118.1(6) . .
C8 C9 C14 118.9(6) . .
C8 C9 C10 122.3(7) . .
C14 C9 C10 118.9(7) . .
C11 C10 C9 120.3(8) . .
C11 C10 H10 119.9 . .
C9 C10 H10 119.9 . .
C10 C11 C12 120.9(8) . .
C10 C11 H11 119.6 . .
C12 C11 H11 119.6 . .
C13 C12 C11 122.8(8) . .
C13 C12 H12 118.6 . .
C11 C12 H12 118.6 . .
C12 C13 C14 118.6(8) . .
C12 C13 H13 120.7 . .
C14 C13 H13 120.7 . .
C15 C14 C9 119.8(6) . .
C15 C14 C13 121.7(7) . .
C9 C14 C13 118.5(7) . .
O2 C15 C14 119.9(6) . .
O2 C15 C16 118.8(6) . .
C14 C15 C16 121.2(7) . .
C15 C16 C17 122.0(7) . .
C15 C16 C21 118.8(7) . .
C17 C16 C21 119.2(7) . .
C18 C17 C16 120.8(8) . .
C18 C17 H17 119.6 . .
C16 C17 H17 119.6 . .
C17 C18 C19 120.0(8) . .
C17 C18 H18 120.0 . .
C19 C18 H18 120.0 . .
C20 C19 C18 120.8(8) . .
C20 C19 H19 119.6 . .
C18 C19 H19 119.6 . .
C19 C20 C21 121.5(8) . .
C19 C20 H20 119.2 . .
C21 C20 H20 119.2 . .
C8 C21 C20 123.5(7) . .
C8 C21 C16 118.9(6) . .
C20 C21 C16 117.6(7) . .
O2 C22 C23 108.0(6) . .
O2 C22 H22A 110.1 . .
C23 C22 H22A 110.1 . .
O2 C22 H22B 110.1 . .
C23 C22 H22B 110.1 . .
H22A C22 H22B 108.4 . .
N3 C23 C22 112.9(6) . .
N3 C23 H23A 109.0 . .
C22 C23 H23A 109.0 . .
N3 C23 H23B 109.0 . .
C22 C23 H23B 109.0 . .
H23A C23 H23B 107.8 . .
N4 C24 N3 107.3(6) . .
N4 C24 Hg1 129.6(5) . 7_567
N3 C24 Hg1 123.0(6) . 7_567
C26 C25 N3 107.5(7) . .
C26 C25 H25 126.3 . .
N3 C25 H25 126.3 . .
C25 C26 N4 106.8(7) . .
C25 C26 H26 126.6 . .
N4 C26 H26 126.6 . .
C28 C27 N4 115.2(11) . .
C28 C27 H27A 108.5 . .
N4 C27 H27A 108.5 . .
C28 C27 H27B 108.5 . .
N4 C27 H27B 108.5 . .
H27A C27 H27B 107.5 . .
C27 C28 H28A 109.5 . .
C27 C28 H28B 109.5 . .
H28A C28 H28B 109.5 . .
C27 C28 H28C 109.5 . .
H28A C28 H28C 109.5 . .
H28B C28 H28C 109.5 . .
N5 C29 C30 178.3(12) . .
C29 C30 H30A 109.5 . .
C29 C30 H30B 109.5 . .
H30A C30 H30B 109.5 . .
C29 C30 H30C 109.5 . .
H30A C30 H30C 109.5 . .
H30B C30 H30C 109.5 . .
N6 C31 C32 176.6(19) . .
C31 C32 H32A 109.5 . .
C31 C32 H32B 109.5 . .
H32A C32 H32B 109.5 . .
C31 C32 H32C 109.5 . .
H32A C32 H32C 109.5 . .
H32B C32 H32C 109.5 . .
N7 C33 C34 174(3) . .
C34 C34 C33 126(4) 2_656 .
C34 C34 H34A 77.6 2_656 .
C33 C34 H34A 111.4 . .
C34 C34 H34B 118.5 2_656 .
C33 C34 H34B 108.7 . .
H34A C34 H34B 109.5 . .
C34 C34 H34C 32.1 2_656 .
C33 C34 H34C 108.2 . .
H34A C34 H34C 109.5 . .
H34B C34 H34C 109.5 . .
N7' C33' C34' 174(3) . .
C33' C34' H34D 109.5 . .
C33' C34' H34E 109.5 . .
H34D C34' H34E 109.5 . .
C33' C34' H34F 109.5 . .
H34D C34' H34F 109.5 . .
H34E C34' H34F 109.5 . .
N8 C35 C36 174(3) . .
C35 C36 H36A 109.5 . .
C35 C36 H36B 109.5 . .
H36A C36 H36B 109.5 . .
C35 C36 H36C 109.5 . .
H36A C36 H36C 109.5 . .
H36B C36 H36C 109.5 . .
F2 P1 F4 177.1(8) . .
F2 P1 F6 88.5(8) . .
F4 P1 F6 88.7(7) . .
F2 P1 F5 89.5(7) . .
F4 P1 F5 90.0(7) . .
F6 P1 F5 91.5(7) . .
F2 P1 F3 90.3(7) . .
F4 P1 F3 90.3(7) . .
F6 P1 F3 90.4(6) . .
F5 P1 F3 178.0(7) . .
F2 P1 F1 92.6(7) . .
F4 P1 F1 90.2(7) . .
F6 P1 F1 178.9(8) . .
F5 P1 F1 88.2(6) . .
F3 P1 F1 89.8(7) . .
F9 P2 F9 93.1(8) 2_656 .
F9 P2 F7 176.5(6) 2_656 .
F9 P2 F7 89.7(5) . .
F9 P2 F7 89.7(5) 2_656 2_656
F9 P2 F7 176.4(6) . 2_656
F7 P2 F7 87.7(7) . 2_656
F9 P2 F8 89.7(5) 2_656 .
F9 P2 F8 91.0(5) . .
F7 P2 F8 88.0(5) . .
F7 P2 F8 91.3(5) 2_656 .
F9 P2 F8 91.0(5) 2_656 2_656
F9 P2 F8 89.7(5) . 2_656
F7 P2 F8 91.3(5) . 2_656
F7 P2 F8 88.0(5) 2_656 2_656
F8 P2 F8 179.0(7) . 2_656
F11 P3 F11 134.2(11) . 2_756
F11 P3 F14 93.3(6) . .
F11 P3 F14 125.9(8) 2_756 .
F11 P3 F14 125.9(8) . 2_756
F11 P3 F14 93.3(6) 2_756 2_756
F14 P3 F14 68.3(11) . 2_756
F11 P3 F15 107.7(7) . 2_756
F11 P3 F15 92.3(5) 2_756 2_756
F14 P3 F15 41.3(7) . 2_756
F14 P3 F15 91.2(5) 2_756 2_756
F11 P3 F15 92.3(5) . .
F11 P3 F15 107.7(7) 2_756 .
F14 P3 F15 91.2(5) . .
F14 P3 F15 41.3(7) 2_756 .
F15 P3 F15 127.6(10) 2_756 .
F11 P3 F10 91.1(5) . .
F11 P3 F10 68.4(7) 2_756 .
F14 P3 F10 90.7(5) . .
F14 P3 F10 136.8(7) 2_756 .
F15 P3 F10 53.0(7) 2_756 .
F15 P3 F10 176.0(6) . .
F11 P3 F10 68.4(7) . 2_756
F11 P3 F10 91.1(5) 2_756 2_756
F14 P3 F10 136.8(7) . 2_756
F14 P3 F10 90.7(5) 2_756 2_756
F15 P3 F10 176.0(6) 2_756 2_756
F15 P3 F10 53.0(7) . 2_756
F10 P3 F10 126.8(10) . 2_756
F11 P3 F12 50.2(8) . 2_756
F11 P3 F12 90.5(6) 2_756 2_756
F14 P3 F12 110.1(9) . 2_756
F14 P3 F12 176.0(7) 2_756 2_756
F15 P3 F12 89.7(5) 2_756 2_756
F15 P3 F12 136.2(7) . 2_756
F10 P3 F12 46.0(7) . 2_756
F10 P3 F12 88.2(5) 2_756 2_756
F11 P3 F12 90.5(6) . .
F11 P3 F12 50.2(8) 2_756 .
F14 P3 F12 176.0(7) . .
F14 P3 F12 110.1(9) 2_756 .
F15 P3 F12 136.2(7) 2_756 .
F15 P3 F12 89.7(5) . .
F10 P3 F12 88.2(5) . .
F10 P3 F12 46.0(7) 2_756 .
F12 P3 F12 71.7(12) 2_756 .
F11 P3 F13 43.5(8) . 2_756
F11 P3 F13 177.7(7) 2_756 2_756
F14 P3 F13 55.9(7) . 2_756
F14 P3 F13 88.7(5) 2_756 2_756
F15 P3 F13 88.7(5) 2_756 2_756
F15 P3 F13 73.2(7) . 2_756
F10 P3 F13 110.8(6) . 2_756
F10 P3 F13 87.8(5) 2_756 2_756
F12 P3 F13 87.4(5) 2_756 2_756
F12 P3 F13 128.0(7) . 2_756
F11 P3 F13 177.7(7) . .
F11 P3 F13 43.5(8) 2_756 .
F14 P3 F13 88.7(5) . .
F14 P3 F13 55.9(7) 2_756 .
F15 P3 F13 73.3(7) 2_756 .
F15 P3 F13 88.7(5) . .
F10 P3 F13 87.8(5) . .
F10 P3 F13 110.8(6) 2_756 .
F12 P3 F13 128.0(7) 2_756 .
F12 P3 F13 87.4(5) . .
F13 P3 F13 138.8(9) 2_756 .
F12 F10 F15 115.1(11) 2_756 2_756
F12 F10 P3 68.0(7) 2_756 .
F15 F10 P3 63.1(5) 2_756 .
F12 F10 F11 94.9(12) 2_756 2_756
F15 F10 F11 89.9(8) 2_756 2_756
P3 F10 F11 54.9(5) . 2_756
F13 F11 F12 124.8(12) 2_756 2_756
F13 F11 P3 71.7(7) 2_756 .
F12 F11 P3 67.1(7) 2_756 .
F13 F11 F10 96.3(10) 2_756 2_756
F12 F11 F10 90.4(12) 2_756 2_756
P3 F11 F10 56.7(5) . 2_756
F10 F12 F11 119.8(11) 2_756 2_756
F10 F12 P3 66.0(5) 2_756 .
F11 F12 P3 62.7(5) 2_756 .
F11 F13 F14 115.2(10) 2_756 2_756
F11 F13 P3 64.8(6) 2_756 .
F14 F13 P3 60.1(6) 2_756 .
F15 F14 F13 117.5(13) 2_756 2_756
F15 F14 P3 69.6(6) 2_756 .
F13 F14 P3 64.0(5) 2_756 .
F15 F14 F14 100.6(14) 2_756 2_756
F13 F14 F14 86.1(10) 2_756 2_756
P3 F14 F14 55.9(6) . 2_756
F14 F15 F10 125.7(11) 2_756 2_756
F14 F15 P3 69.1(7) 2_756 .
F10 F15 P3 63.9(6) 2_756 .

loop_
_geom_bond_atom_site_label_1
_geom_bond_atom_site_label_2
_geom_bond_distance
_geom_bond_site_symmetry_2
Hg1 C24 2.053(7) 7_567
Hg1 C1 2.060(7) .
N1 C1 1.324(9) .
N1 C2 1.384(11) .
N1 C4 1.490(10) .
N2 C1 1.330(8) .
N2 C3 1.357(10) .
N2 C6 1.460(9) .
N3 C24 1.357(9) .
N3 C25 1.371(10) .
N3 C23 1.463(10) .
N4 C24 1.326(9) .
N4 C26 1.379(10) .
N4 C27 1.494(11) .
O1 C8 1.387(8) .
O1 C7 1.442(8) .
O2 C15 1.385(8) .
O2 C22 1.452(8) .
C2 C3 1.331(12) .
C2 H2 0.9300 .
C3 H3 0.9300 .
C4 C5 1.423(16) .
C4 H4A 0.9700 .
C4 H4B 0.9700 .
C5 H5A 0.9600 .
C5 H5B 0.9600 .
C5 H5C 0.9600 .
C6 C7 1.507(10) .
C6 H6A 0.9700 .
C6 H6B 0.9700 .
C7 H7A 0.9700 .
C7 H7B 0.9700 .
C8 C9 1.385(10) .
C8 C21 1.399(10) .
C9 C14 1.425(10) .
C9 C10 1.434(10) .
C10 C11 1.367(11) .
C10 H10 0.9300 .
C11 C12 1.371(12) .
C11 H11 0.9300 .
C12 C13 1.368(11) .
C12 H12 0.9300 .
C13 C14 1.458(10) .
C13 H13 0.9300 .
C14 C15 1.395(10) .
C15 C16 1.402(10) .
C16 C17 1.424(10) .
C16 C21 1.438(10) .
C17 C18 1.355(11) .
C17 H17 0.9300 .
C18 C19 1.429(12) .
C18 H18 0.9300 .
C19 C20 1.342(11) .
C19 H19 0.9300 .
C20 C21 1.427(10) .
C20 H20 0.9300 .
C22 C23 1.507(10) .
C22 H22A 0.9700 .
C22 H22B 0.9700 .
C23 H23A 0.9700 .
C23 H23B 0.9700 .
C24 Hg1 2.053(7) 7_567
C25 C26 1.352(12) .
C25 H25 0.9300 .
C26 H26 0.9300 .
C27 C28 1.369(15) .
C27 H27A 0.9700 .
C27 H27B 0.9700 .
C28 H28A 0.9600 .
C28 H28B 0.9600 .
C28 H28C 0.9600 .
N5 C29 1.110(11) .
C29 C30 1.463(14) .
C30 H30A 0.9600 .
C30 H30B 0.9600 .
C30 H30C 0.9600 .
N6 C31 1.124(18) .
C31 C32 1.406(19) .
C32 H32A 0.9600 .
C32 H32B 0.9600 .
C32 H32C 0.9600 .
N7 C33 1.104(9) .
C33 C34 1.494(9) .
C34 C34 0.98(4) 2_656
C34 H34A 0.9598 .
C34 H34B 0.9600 .
C34 H34C 0.9601 .
N7' C33' 1.098(9) .
C33' C34' 1.501(9) .
C34' H34D 0.9600 .
C34' H34E 0.9600 .
C34' H34F 0.9600 .
N8 C35 1.100(9) .
C35 C36 1.500(9) .
C36 H36A 0.9600 .
C36 H36B 0.9600 .
C36 H36C 0.9600 .
P1 F2 1.491(12) .
P1 F4 1.494(10) .
P1 F6 1.525(11) .
P1 F5 1.536(10) .
P1 F3 1.541(10) .
P1 F1 1.549(11) .
P2 F9 1.541(8) 2_656
P2 F9 1.541(8) .
P2 F7 1.557(7) .
P2 F7 1.557(7) 2_656
P2 F8 1.569(8) .
P2 F8 1.569(8) 2_656
P3 F11 1.535(8) .
P3 F11 1.535(8) 2_756
P3 F14 1.552(8) .
P3 F14 1.552(8) 2_756
P3 F15 1.557(7) 2_756
P3 F15 1.557(7) .
P3 F10 1.568(7) .
P3 F10 1.568(7) 2_756
P3 F12 1.591(8) 2_756
P3 F12 1.591(8) .
P3 F13 1.610(7) 2_756
P3 F13 1.610(7) .
F10 F12 1.233(19) 2_756
F10 F15 1.395(18) 2_756
F10 F11 1.744(18) 2_756
F11 F13 1.17(2) 2_756
F11 F12 1.33(2) 2_756
F11 F10 1.743(18) 2_756
F12 F10 1.233(19) 2_756
F12 F11 1.33(2) 2_756
F13 F11 1.17(2) 2_756
F13 F14 1.483(19) 2_756
F14 F15 1.095(19) 2_756
F14 F13 1.483(19) 2_756
F14 F14 1.74(3) 2_756
F15 F14 1.095(19) 2_756
F15 F10 1.395(18) 2_756

loop_
_geom_torsion_atom_site_label_1
_geom_torsion_atom_site_label_2
_geom_torsion_atom_site_label_3
_geom_torsion_atom_site_label_4
_geom_torsion
_geom_torsion_site_symmetry_1
_geom_torsion_site_symmetry_4
C2 N1 C1 N2 0.4(10) . .
C4 N1 C1 N2 177.6(9) . .
C2 N1 C1 Hg1 -178.7(7) . .
C4 N1 C1 Hg1 -1.5(13) . .
C3 N2 C1 N1 -1.7(10) . .
C6 N2 C1 N1 -174.7(7) . .
C3 N2 C1 Hg1 177.4(6) . .
C6 N2 C1 Hg1 4.4(10) . .
C24 Hg1 C1 N1 72(4) 7_567 .
C24 Hg1 C1 N2 -107(4) 7_567 .
C1 N1 C2 C3 1.0(13) . .
C4 N1 C2 C3 -176.2(10) . .
N1 C2 C3 N2 -2.1(13) . .
C1 N2 C3 C2 2.4(12) . .
C6 N2 C3 C2 175.4(9) . .
C1 N1 C4 C5 126.6(13) . .
C2 N1 C4 C5 -56.7(17) . .
C1 N2 C6 C7 82.4(9) . .
C3 N2 C6 C7 -89.4(10) . .
C8 O1 C7 C6 172.9(6) . .
N2 C6 C7 O1 -64.3(8) . .
C7 O1 C8 C9 91.6(7) . .
C7 O1 C8 C21 -89.7(7) . .
O1 C8 C9 C14 -177.7(5) . .
C21 C8 C9 C14 3.6(9) . .
O1 C8 C9 C10 2.7(9) . .
C21 C8 C9 C10 -176.0(6) . .
C8 C9 C10 C11 179.1(6) . .
C14 C9 C10 C11 -0.5(10) . .
C9 C10 C11 C12 0.3(11) . .
C10 C11 C12 C13 1.1(12) . .
C11 C12 C13 C14 -2.2(12) . .
C8 C9 C14 C15 0.0(9) . .
C10 C9 C14 C15 179.6(6) . .
C8 C9 C14 C13 179.8(6) . .
C10 C9 C14 C13 -0.6(9) . .
C12 C13 C14 C15 -178.4(6) . .
C12 C13 C14 C9 1.9(10) . .
C22 O2 C15 C14 -87.7(8) . .
C22 O2 C15 C16 91.7(7) . .
C9 C14 C15 O2 175.7(5) . .
C13 C14 C15 O2 -4.1(9) . .
C9 C14 C15 C16 -3.7(9) . .
C13 C14 C15 C16 176.5(6) . .
O2 C15 C16 C17 5.4(9) . .
C14 C15 C16 C17 -175.2(6) . .
O2 C15 C16 C21 -175.6(5) . .
C14 C15 C16 C21 3.8(9) . .
C15 C16 C17 C18 179.5(7) . .
C21 C16 C17 C18 0.4(10) . .
C16 C17 C18 C19 0.5(12) . .
C17 C18 C19 C20 0.1(12) . .
C18 C19 C20 C21 -1.5(12) . .
C9 C8 C21 C20 177.1(6) . .
O1 C8 C21 C20 -1.6(9) . .
C9 C8 C21 C16 -3.4(9) . .
O1 C8 C21 C16 177.8(5) . .
C19 C20 C21 C8 -178.2(7) . .
C19 C20 C21 C16 2.3(11) . .
C15 C16 C21 C8 -0.3(9) . .
C17 C16 C21 C8 178.7(6) . .
C15 C16 C21 C20 179.2(6) . .
C17 C16 C21 C20 -1.8(9) . .
C15 O2 C22 C23 -164.8(6) . .
C24 N3 C23 C22 -90.5(9) . .
C25 N3 C23 C22 83.0(9) . .
O2 C22 C23 N3 63.6(8) . .
C26 N4 C24 N3 1.4(9) . .
C27 N4 C24 N3 -176.6(8) . .
C26 N4 C24 Hg1 -174.2(6) . 7_567
C27 N4 C24 Hg1 7.8(12) . 7_567
C25 N3 C24 N4 -1.5(9) . .
C23 N3 C24 N4 172.9(7) . .
C25 N3 C24 Hg1 174.5(6) . 7_567
C23 N3 C24 Hg1 -11.1(10) . 7_567
C24 N3 C25 C26 1.0(10) . .
C23 N3 C25 C26 -173.4(8) . .
N3 C25 C26 N4 -0.2(11) . .
C24 N4 C26 C25 -0.8(11) . .
C27 N4 C26 C25 177.3(9) . .
C24 N4 C27 C28 -131.9(12) . .
C26 N4 C27 C28 50.3(16) . .
N7 C33 C34 C34 91(31) . 2_656
F11 P3 F10 F12 -24.5(15) . 2_756
F11 P3 F10 F12 113.4(11) 2_756 2_756
F14 P3 F10 F12 -117.9(13) . 2_756
F14 P3 F10 F12 -176.0(9) 2_756 2_756
F15 P3 F10 F12 -135.9(14) 2_756 2_756
F15 P3 F10 F12 124(9) . 2_756
F10 P3 F10 F12 39.0(10) 2_756 2_756
F12 P3 F10 F12 66.0(15) . 2_756
F13 P3 F10 F12 -64.3(11) 2_756 2_756
F13 P3 F10 F12 153.5(13) . 2_756
F11 P3 F10 F15 111.4(8) . 2_756
F11 P3 F10 F15 -110.7(9) 2_756 2_756
F14 P3 F10 F15 18.1(9) . 2_756
F14 P3 F10 F15 -40.1(12) 2_756 2_756
F15 P3 F10 F15 -100(9) . 2_756
F10 P3 F10 F15 174.9(8) 2_756 2_756
F12 P3 F10 F15 135.9(14) 2_756 2_756
F12 P3 F10 F15 -158.1(8) . 2_756
F13 P3 F10 F15 71.6(8) 2_756 2_756
F13 P3 F10 F15 -70.6(9) . 2_756
F11 P3 F10 F11 -137.9(10) . 2_756
F14 P3 F10 F11 128.8(9) . 2_756
F14 P3 F10 F11 70.6(11) 2_756 2_756
F15 P3 F10 F11 110.7(9) 2_756 2_756
F15 P3 F10 F11 11(9) . 2_756
F10 P3 F10 F11 -74.4(6) 2_756 2_756
F12 P3 F10 F11 -113.4(11) 2_756 2_756
F12 P3 F10 F11 -47.4(9) . 2_756
F13 P3 F10 F11 -177.7(7) 2_756 2_756
F13 P3 F10 F11 40.1(8) . 2_756
F11 P3 F11 F13 -179.9(9) 2_756 2_756
F14 P3 F11 F13 -28.8(10) . 2_756
F14 P3 F11 F13 36.6(12) 2_756 2_756
F15 P3 F11 F13 -68.3(10) 2_756 2_756
F15 P3 F11 F13 62.5(10) . 2_756
F10 P3 F11 F13 -119.6(9) . 2_756
F10 P3 F11 F13 110.9(10) 2_756 2_756
F12 P3 F11 F13 -142.4(15) 2_756 2_756
F12 P3 F11 F13 152.2(9) . 2_756
F13 P3 F11 F13 179(100) . 2_756
F11 P3 F11 F12 -37.5(9) 2_756 2_756
F14 P3 F11 F12 113.6(12) . 2_756
F14 P3 F11 F12 179.0(8) 2_756 2_756
F15 P3 F11 F12 74.1(11) 2_756 2_756
F15 P3 F11 F12 -155.1(13) . 2_756
F10 P3 F11 F12 22.8(13) . 2_756
F10 P3 F11 F12 -106.7(10) 2_756 2_756
F12 P3 F11 F12 -65.4(15) . 2_756
F13 P3 F11 F12 142.4(15) 2_756 2_756
F13 P3 F11 F12 -39(16) . 2_756
F11 P3 F11 F10 69.2(5) 2_756 2_756
F14 P3 F11 F10 -139.7(8) . 2_756
F14 P3 F11 F10 -74.3(9) 2_756 2_756
F15 P3 F11 F10 -179.2(7) 2_756 2_756
F15 P3 F11 F10 -48.4(8) . 2_756
F10 P3 F11 F10 129.5(9) . 2_756
F12 P3 F11 F10 106.7(10) 2_756 2_756
F12 P3 F11 F10 41.3(9) . 2_756
F13 P3 F11 F10 -110.9(10) 2_756 2_756
F13 P3 F11 F10 68(16) . 2_756
F11 P3 F12 F10 -58.6(11) . 2_756
F11 P3 F12 F10 147.3(19) 2_756 2_756
F14 P3 F12 F10 136(9) . 2_756
F14 P3 F12 F10 70.3(12) 2_756 2_756
F15 P3 F12 F10 -175.2(9) 2_756 2_756
F15 P3 F12 F10 33.8(12) . 2_756
F10 P3 F12 F10 -149.7(10) . 2_756
F12 P3 F12 F10 -105.9(13) 2_756 2_756
F13 P3 F12 F10 -34.5(16) 2_756 2_756
F13 P3 F12 F10 122.5(11) . 2_756
F11 P3 F12 F11 154.1(10) . 2_756
F14 P3 F12 F11 -11(10) . 2_756
F14 P3 F12 F11 -77.0(10) 2_756 2_756
F15 P3 F12 F11 37.5(18) 2_756 2_756
F15 P3 F12 F11 -113.6(11) . 2_756
F10 P3 F12 F11 63.0(11) . 2_756
F10 P3 F12 F11 -147.3(19) 2_756 2_756
F12 P3 F12 F11 106.8(12) 2_756 2_756
F13 P3 F12 F11 178.2(9) 2_756 2_756
F13 P3 F12 F11 -24.9(11) . 2_756
F11 P3 F13 F11 1(17) . 2_756
F14 P3 F13 F11 -151.1(9) . 2_756
F14 P3 F13 F11 144.5(13) 2_756 2_756
F15 P3 F13 F11 -112.2(10) 2_756 2_756
F15 P3 F13 F11 117.7(9) . 2_756
F10 P3 F13 F11 -60.3(10) . 2_756
F10 P3 F13 F11 68.4(9) 2_756 2_756
F12 P3 F13 F11 -36.3(12) 2_756 2_756
F12 P3 F13 F11 28.0(11) . 2_756
F13 P3 F13 F11 -179.9(9) 2_756 2_756
F11 P3 F13 F14 -143(16) . 2_756
F11 P3 F13 F14 -144.5(13) 2_756 2_756
F14 P3 F13 F14 64.4(13) . 2_756
F15 P3 F13 F14 103.3(9) 2_756 2_756
F15 P3 F13 F14 -26.8(11) . 2_756
F10 P3 F13 F14 155.2(11) . 2_756
F10 P3 F13 F14 -76.1(9) 2_756 2_756
F12 P3 F13 F14 179.2(8) 2_756 2_756
F12 P3 F13 F14 -116.5(11) . 2_756
F13 P3 F13 F14 35.6(8) 2_756 2_756
F11 P3 F14 F15 -113.2(12) . 2_756
F11 P3 F14 F15 41.5(18) 2_756 2_756
F14 P3 F14 F15 119.2(15) 2_756 2_756
F15 P3 F14 F15 154.4(10) . 2_756
F10 P3 F14 F15 -22.1(12) . 2_756
F10 P3 F14 F15 -174.7(10) 2_756 2_756
F12 P3 F14 F15 -64.7(13) 2_756 2_756
F12 P3 F14 F15 52(10) . 2_756
F13 P3 F14 F15 -136.9(17) 2_756 2_756
F13 P3 F14 F15 65.7(12) . 2_756
F11 P3 F14 F13 23.6(10) . 2_756
F11 P3 F14 F13 178.3(8) 2_756 2_756
F14 P3 F14 F13 -103.9(10) 2_756 2_756
F15 P3 F14 F13 136.9(17) 2_756 2_756
F15 P3 F14 F13 -68.8(9) . 2_756
F10 P3 F14 F13 114.8(9) . 2_756
F10 P3 F14 F13 -37.8(16) 2_756 2_756
F12 P3 F14 F13 72.2(9) 2_756 2_756
F12 P3 F14 F13 -171(9) . 2_756
F13 P3 F14 F13 -157.4(7) . 2_756
F11 P3 F14 F14 127.5(8) . 2_756
F11 P3 F14 F14 -77.8(10) 2_756 2_756
F15 P3 F14 F14 -119.2(15) 2_756 2_756
F15 P3 F14 F14 35.1(9) . 2_756
F10 P3 F14 F14 -141.3(8) . 2_756
F10 P3 F14 F14 66.1(13) 2_756 2_756
F12 P3 F14 F14 176.1(7) 2_756 2_756
F12 P3 F14 F14 -67(10) . 2_756
F13 P3 F14 F14 103.9(10) 2_756 2_756
F13 P3 F14 F14 -53.5(9) . 2_756
F11 P3 F15 F14 -147.6(15) . 2_756
F11 P3 F15 F14 74.3(12) 2_756 2_756
F14 P3 F15 F14 -54.2(17) . 2_756
F15 P3 F15 F14 -33.1(11) 2_756 2_756
F10 P3 F15 F14 64(9) . 2_756
F10 P3 F15 F14 152.0(15) 2_756 2_756
F12 P3 F15 F14 -175.5(10) 2_756 2_756
F12 P3 F15 F14 121.9(14) . 2_756
F13 P3 F15 F14 -107.9(12) 2_756 2_756
F13 P3 F15 F14 34.5(15) . 2_756
F11 P3 F15 F10 60.5(9) . 2_756
F11 P3 F15 F10 -77.6(8) 2_756 2_756
F14 P3 F15 F10 153.9(8) . 2_756
F14 P3 F15 F10 -152.0(15) 2_756 2_756
F15 P3 F15 F10 175.0(8) 2_756 2_756
F10 P3 F15 F10 -88(9) . 2_756
F12 P3 F15 F10 32.6(13) 2_756 2_756
F12 P3 F15 F10 -30.0(9) . 2_756
F13 P3 F15 F10 100.1(8) 2_756 2_756
F13 P3 F15 F10 -117.4(8) . 2_756
